data_2207656
loop_
_publ_author_name
'Ying-Hui Ren'
'Ji-Rong Song'
'Jie Huang'
'Xiao-Hong Sun'
'Huai-Ming Hu'

_publ_section_title
;
 Methyl
 <i>N</i>-[4-(4,6-dimethylpyrimidin-2-ylamino)thiocarbonyl]carbamate
;
_journal_coeditor_code SU6229
_journal_issue 12
_journal_name_full 'Acta Crystallographica Section E'
_journal_page_first o4013
_journal_page_last o4015
_journal_paper_doi 10.1107/S160053680503549X
_journal_volume 61
_journal_year 2005
_chemical_formula_iupac 'C9 H12 N4 O2 S'
_chemical_formula_moiety 'C9 H12 N4 O2 S'
_chemical_formula_sum 'C9 H12 N4 O2 S'
_chemical_formula_weight 240.29
_chemical_name_systematic
;
Methyl N-[4-(4,6-dimethylpyrimidin-2-ylamino)thiocarbonyl]carbamate
;
_space_group_IT_number 12
_symmetry_cell_setting monoclinic
_symmetry_space_group_name_Hall '-C 2y'
_symmetry_space_group_name_H-M 'C 1 2/m 1'
_atom_sites_solution_hydrogens geom
_atom_sites_solution_primary direct
_atom_sites_solution_secondary difmap
_audit_creation_method SHELXL97
_cell_angle_alpha 90.00
_cell_angle_beta 118.557(4)
_cell_angle_gamma 90.00
_cell_formula_units_Z 4
_cell_length_a 17.537(5)
_cell_length_b 6.759(2)
_cell_length_c 11.148(3)
_cell_measurement_reflns_used 1090
_cell_measurement_temperature 293(2)
_cell_measurement_theta_max 24.03
_cell_measurement_theta_min 2.64
_cell_volume 1160.6(6)
_computing_cell_refinement 'SAINT (Bruker, 1999)'
_computing_data_collection 'SMART (Bruker, 1999)'
_computing_data_reduction SAINT
_computing_molecular_graphics 'SHELXTL (Sheldrick, 1997b)'
_computing_publication_material SHELXTL
_computing_structure_refinement 'SHELXL97 (Sheldrick, 1997a)'
_computing_structure_solution 'SHELXS97 (Sheldrick, 1997a)'
_diffrn_ambient_temperature 273(2)
_diffrn_measured_fraction_theta_full 0.993
_diffrn_measured_fraction_theta_max 0.993
_diffrn_measurement_device_type 'Bruker SMART CCD area-detector'
_diffrn_measurement_method '\f and \w'
_diffrn_radiation_monochromator graphite
_diffrn_radiation_source 'fine-focus sealed tube'
_diffrn_radiation_type MoK\a
_diffrn_radiation_wavelength 0.71073
_diffrn_reflns_av_R_equivalents 0.0180
_diffrn_reflns_av_sigmaI/netI 0.0199
_diffrn_reflns_limit_h_max 20
_diffrn_reflns_limit_h_min -20
_diffrn_reflns_limit_k_max 8
_diffrn_reflns_limit_k_min -8
_diffrn_reflns_limit_l_max 13
_diffrn_reflns_limit_l_min -11
_diffrn_reflns_number 2964
_diffrn_reflns_theta_full 25.09
_diffrn_reflns_theta_max 25.09
_diffrn_reflns_theta_min 2.46
_diffrn_standards_decay_% 0
_diffrn_standards_number 0
_exptl_absorpt_coefficient_mu 0.271
_exptl_absorpt_correction_T_max 0.979
_exptl_absorpt_correction_T_min 0.962
_exptl_absorpt_correction_type multi-scan
_exptl_absorpt_process_details 'SADABS (Sheldrick, 1996)'
_exptl_crystal_colour colourless
_exptl_crystal_density_diffrn 1.375
_exptl_crystal_density_method 'not measured'
_exptl_crystal_description block
_exptl_crystal_F_000 504
_exptl_crystal_size_max 0.27
_exptl_crystal_size_mid 0.12
_exptl_crystal_size_min 0.08
_refine_diff_density_max 0.177
_refine_diff_density_min -0.208
_refine_ls_extinction_method none
_refine_ls_goodness_of_fit_ref 1.062
_refine_ls_hydrogen_treatment refxyz
_refine_ls_matrix_type full
_refine_ls_number_parameters 118
_refine_ls_number_reflns 1117
_refine_ls_number_restraints 0
_refine_ls_restrained_S_all 1.062
_refine_ls_R_factor_all 0.0492
_refine_ls_R_factor_gt 0.0389
_refine_ls_shift/su_max 0.000
_refine_ls_shift/su_mean 0.000
_refine_ls_structure_factor_coef Fsqd
_refine_ls_weighting_details 'calc w = 1/[\s^2^(Fo^2^)+(0.0829P)^2^] where P = (Fo^2^+2Fc^2^)/3'
_refine_ls_weighting_scheme calc
_refine_ls_wR_factor_gt 0.1100
_refine_ls_wR_factor_ref 0.1157
_reflns_number_gt 873
_reflns_number_total 1117
_reflns_threshold_expression I>2\s(I)
_cod_data_source_file su6229.cif
_cod_data_source_block I
_cod_depositor_comments
;
The following automatic conversions were performed:
'_symmetry_cell_setting' value 'Monoclinic' changed to 'monoclinic'
according to '/home/saulius/struct/CIF-dictionaries/cif_core.dic'
dictionary named 'cif_core.dic' version 2.4.1 from 2010-06-29.

Automatic conversion script
Id: cif_fix_enum 1527 2010-12-29 10:47:43Z saulius 

The following automatic conversions were performed:

'_symmetry_cell_setting' value 'Monoclinic' changed to 'monoclinic'
according to /home/saulius/struct/CIF-dictionaries/cif_core.dic
dictionary named 'cif_core.dic' version 2.4.1 from 2010-06-29.

Automatic conversion script
Id: cif_fix_values 1715 2011-07-08 13:25:40Z adriana 
;
_cod_original_cell_volume 1160.5(6)
_cod_original_sg_symbol_H-M C2/m
_cod_database_code 2207656
_cod_database_fobs_code 2207656

loop_
_symmetry_equiv_pos_as_xyz
'x, y, z'
'-x, y, -z'
'x+1/2, y+1/2, z'
'-x+1/2, y+1/2, -z'
'-x, -y, -z'
'x, -y, z'
'-x+1/2, -y+1/2, -z'
'x+1/2, -y+1/2, z'

loop_
_atom_site_label
_atom_site_fract_x
_atom_site_fract_y
_atom_site_fract_z
_atom_site_U_iso_or_equiv
_atom_site_adp_type
_atom_site_calc_flag
_atom_site_refinement_flags
_atom_site_occupancy
_atom_site_type_symbol
S1 0.42358(5) 0.0000 0.28149(7) 0.0684(3) Uani d S 1 S
N1 0.36437(14) 0.0000 0.6602(2) 0.0537(5) Uani d S 1 N
N2 0.23026(13) 0.0000 0.4527(2) 0.0506(5) Uani d S 1 N
N3 0.36658(15) 0.0000 0.4587(2) 0.0529(6) Uani d S 1 N
N4 0.25798(14) 0.0000 0.2360(2) 0.0562(6) Uani d S 1 N
O1 0.24719(18) 0.0000 0.0222(2) 0.1142(10) Uani d S 1 O
O2 0.13102(14) 0.0000 0.05291(19) 0.0705(6) Uani d S 1 O
C1 0.3750(3) 0.0000 0.8824(3) 0.0769(9) Uani d S 1 C
C2 0.32075(19) 0.0000 0.7309(3) 0.0557(6) Uani d S 1 C
C3 0.23133(19) 0.0000 0.6655(3) 0.0593(7) Uani d S 1 C
C4 0.18634(17) 0.0000 0.5252(3) 0.0542(6) Uani d S 1 C
C5 0.0897(2) 0.0000 0.4438(4) 0.0730(8) Uani d S 1 C
C6 0.31628(16) 0.0000 0.5246(2) 0.0466(6) Uani d S 1 C
C7 0.34475(17) 0.0000 0.3232(3) 0.0499(6) Uani d S 1 C
C8 0.2158(2) 0.0000 0.0947(3) 0.0624(7) Uani d S 1 C
C9 0.0754(3) 0.0000 -0.0931(3) 0.0882(11) Uani d S 1 C
H3 0.419(3) 0.0000 0.518(4) 0.080 Uiso d S 1 H
H4 0.223(2) 0.0000 0.273(4) 0.080 Uiso d S 1 H
H3A 0.201(2) 0.0000 0.711(4) 0.080 Uiso d S 1 H
H1B 0.343(2) 0.0000 0.928(3) 0.080 Uiso d S 1 H
H1A 0.4056(16) 0.101(3) 0.917(2) 0.080 Uiso d . 1 H
H5A 0.068(3) 0.0000 0.497(3) 0.080 Uiso d S 1 H
H5B 0.0707(14) 0.116(4) 0.387(2) 0.080 Uiso d . 1 H
H9A 0.018(3) 0.0000 -0.103(3) 0.080 Uiso d S 1 H
H9B 0.0895(15) 0.106(3) -0.132(2) 0.080 Uiso d . 1 H

loop_
_atom_site_aniso_label
_atom_site_aniso_U_11
_atom_site_aniso_U_22
_atom_site_aniso_U_33
_atom_site_aniso_U_12
_atom_site_aniso_U_13
_atom_site_aniso_U_23
S1 0.0488(5) 0.1060(6) 0.0616(5) 0.000 0.0353(4) 0.000
N1 0.0417(12) 0.0686(13) 0.0538(12) 0.000 0.0251(10) 0.000
N2 0.0379(12) 0.0628(13) 0.0554(12) 0.000 0.0258(10) 0.000
N3 0.0341(11) 0.0750(14) 0.0530(12) 0.000 0.0236(10) 0.000
N4 0.0448(13) 0.0778(15) 0.0501(13) 0.000 0.0261(11) 0.000
O1 0.0714(15) 0.222(3) 0.0577(14) 0.000 0.0378(12) 0.000
O2 0.0507(11) 0.1025(15) 0.0506(11) 0.000 0.0180(9) 0.000
C1 0.066(2) 0.111(3) 0.0542(18) 0.000 0.0291(17) 0.000
C2 0.0570(16) 0.0634(16) 0.0554(15) 0.000 0.0339(13) 0.000
C3 0.0513(16) 0.0737(17) 0.0675(18) 0.000 0.0402(14) 0.000
C4 0.0405(13) 0.0614(15) 0.0668(17) 0.000 0.0306(13) 0.000
C5 0.0412(16) 0.096(2) 0.087(2) 0.000 0.0355(16) 0.000
C6 0.0387(13) 0.0541(14) 0.0512(14) 0.000 0.0248(11) 0.000
C7 0.0452(15) 0.0556(14) 0.0517(14) 0.000 0.0255(12) 0.000
C8 0.0521(17) 0.0798(19) 0.0561(16) 0.000 0.0265(14) 0.000
C9 0.071(2) 0.125(3) 0.0521(18) 0.000 0.0167(17) 0.000

loop_
_atom_type_symbol
_atom_type_description
_atom_type_scat_dispersion_real
_atom_type_scat_dispersion_imag
_atom_type_scat_source
C C 0.0033 0.0016 'International Tables Vol C Tables 4.2.6.8 and 6.1.1.4'
H H 0.0000 0.0000 'International Tables Vol C Tables 4.2.6.8 and 6.1.1.4'
N N 0.0061 0.0033 'International Tables Vol C Tables 4.2.6.8 and 6.1.1.4'
S S 0.1246 0.1234 'International Tables Vol C Tables 4.2.6.8 and 6.1.1.4'
O O 0.0106 0.0060 'International Tables Vol C Tables 4.2.6.8 and 6.1.1.4'

loop_
_geom_angle_atom_site_label_1
_geom_angle_atom_site_label_2
_geom_angle_atom_site_label_3
_geom_angle
_geom_angle_publ_flag
C6 N1 C2 116.0(2) y
C6 N2 C4 116.4(2) y
C7 N3 C6 132.0(2) y
C7 N3 H3 119(2) ?
C6 N3 H3 109(2) ?
C7 N4 C8 128.4(2) y
C7 N4 H4 117(2) ?
C8 N4 H4 115(2) ?
C8 O2 C9 115.8(3) y
C2 C1 H1B 114(2) ?
C2 C1 H1A 115.9(17) ?
H1B C1 H1A 100(2) ?
N1 C2 C3 121.0(2) y
N1 C2 C1 115.7(3) y
C3 C2 C1 123.2(3) y
C4 C3 C2 119.4(2) y
C4 C3 H3A 118(2) ?
C2 C3 H3A 122(2) ?
N2 C4 C3 119.8(2) y
N2 C4 C5 116.2(3) y
C3 C4 C5 124.0(3) y
C4 C5 H5A 110(3) ?
C4 C5 H5B 109.7(13) ?
H5A C5 H5B 109.1(18) ?
N2 C6 N1 127.2(2) y
N2 C6 N3 120.3(2) y
N1 C6 N3 112.4(2) y
N4 C7 N3 114.6(2) y
N4 C7 S1 126.81(19) y
N3 C7 S1 118.6(2) y
O1 C8 O2 124.9(3) y
O1 C8 N4 127.7(3) y
O2 C8 N4 107.4(2) y
O2 C9 H9A 104(2) ?
O2 C9 H9B 109.8(15) ?
H9A C9 H9B 116.2(19) ?

loop_
_geom_bond_atom_site_label_1
_geom_bond_atom_site_label_2
_geom_bond_distance
_geom_bond_publ_flag
S1 C7 1.656(3) y
N1 C6 1.333(3) y
N1 C2 1.336(3) y
N2 C6 1.327(3) y
N2 C4 1.357(3) y
N3 C7 1.370(3) y
N3 C6 1.392(3) y
N3 H3 0.84(4) ?
N4 C7 1.359(3) y
N4 C8 1.383(3) y
N4 H4 0.88(4) ?
O1 C8 1.176(3) y
O2 C8 1.329(4) y
O2 C9 1.443(4) y
C1 C2 1.490(4) y
C1 H1B 0.91(3) ?
C1 H1A 0.84(2) ?
C2 C3 1.378(4) y
C3 C4 1.375(4) y
C3 H3A 0.89(3) ?
C4 C5 1.492(4) y
C5 H5A 0.85(3) ?
C5 H5B 0.96(2) ?
C9 H9A 0.96(4) ?
C9 H9B 0.93(2) ?

loop_
_geom_hbond_atom_site_label_D
_geom_hbond_atom_site_label_H
_geom_hbond_atom_site_label_A
_geom_hbond_site_symmetry_A
_geom_hbond_distance_DH
_geom_hbond_distance_HA
_geom_hbond_distance_DA
_geom_hbond_angle_DHA
N3 H3 S1 5_656 0.84(4) 2.59(4) 3.426(2) 174(3)
N4 H4 N2 . 0.88(4) 1.95(4) 2.683(3) 140(3)
C1 H1B O1 1_556 0.91(3) 2.37(4) 3.284(5) 174(3)

loop_
_geom_torsion_atom_site_label_1
_geom_torsion_atom_site_label_2
_geom_torsion_atom_site_label_3
_geom_torsion_atom_site_label_4
_geom_torsion
C6 N1 C2 C3 0.0000(10)
C6 N1 C2 C1 180.0000(10)
N1 C2 C3 C4 0.0000(10)
C1 C2 C3 C4 180.0000(10)
C6 N2 C4 C3 0.0
C6 N2 C4 C5 180.0
C2 C3 C4 N2 0.0000(10)
C2 C3 C4 C5 180.0000(10)
C4 N2 C6 N1 0.0
C4 N2 C6 N3 180.0
C2 N1 C6 N2 0.0
C2 N1 C6 N3 180.0
C7 N3 C6 N2 0.0
C7 N3 C6 N1 180.0
C8 N4 C7 N3 180.0
C8 N4 C7 S1 0.0
C6 N3 C7 N4 0.0
C6 N3 C7 S1 180.0
C9 O2 C8 O1 0.0
C9 O2 C8 N4 180.0
C7 N4 C8 O1 0.0
C7 N4 C8 O2 180.0

loop_
_cod_related_entry_id
_cod_related_entry_database
_cod_related_entry_code
1 ChemSpider 21126813
